data_4335899
loop_
_publ_author_name
'Fakhili Gulo'
'Saroj L. Samal'
'John D. Corbett'

_publ_section_title
;
 Substantial Cd-Cd Bonding in Ca6PtCd11: A Condensed Intermetallic Phase
 Built of Pentagonal Cd7 and Rectangular Cd4/2Pt Pyramids
;
_journal_name_full 'Inorganic Chemistry'
_journal_page_first 10112
_journal_page_last 10118
_journal_paper_doi 10.1021/ic401455c
_journal_volume 52
_journal_year 2013
_chemical_formula_sum 'Ca6 Cd11 Pt'
_chemical_formula_weight 1671.97
_chemical_name_systematic
; 
 ? 
;
_space_group_IT_number 62
_symmetry_cell_setting orthorhombic
_symmetry_space_group_name_Hall '-P 2ac 2n'
_symmetry_space_group_name_H-M 'P n m a'
_atom_sites_solution_primary direct
_atom_sites_solution_secondary difmap
_audit_creation_method SHELXL-97
_cell_angle_alpha 90.00
_cell_angle_beta 90.00
_cell_angle_gamma 90.00
_cell_formula_units_Z 4
_cell_length_a 18.799(4)
_cell_length_b 5.9862(12)
_cell_length_c 15.585(3)
_cell_measurement_reflns_used 1934
_cell_measurement_temperature 293(2)
_cell_measurement_theta_max 28.37
_cell_measurement_theta_min 2.17
_cell_volume 1753.9(6)
_computing_structure_refinement 'SHELXL-97 (Sheldrick, 1997)'
_computing_structure_solution 'SHELXS-97 (Sheldrick, 1990)'
_diffrn_ambient_temperature 293(2)
_diffrn_measured_fraction_theta_full 0.991
_diffrn_measured_fraction_theta_max 0.981
_diffrn_radiation_monochromator graphite
_diffrn_radiation_source 'fine-focus sealed tube'
_diffrn_radiation_type MoK\a
_diffrn_radiation_wavelength 0.71073
_diffrn_reflns_av_R_equivalents 0.0417
_diffrn_reflns_av_sigmaI/netI 0.0365
_diffrn_reflns_limit_h_max 25
_diffrn_reflns_limit_h_min -24
_diffrn_reflns_limit_k_max 7
_diffrn_reflns_limit_k_min -7
_diffrn_reflns_limit_l_max 20
_diffrn_reflns_limit_l_min -20
_diffrn_reflns_number 11799
_diffrn_reflns_theta_full 28.37
_diffrn_reflns_theta_max 28.37
_diffrn_reflns_theta_min 2.17
_exptl_absorpt_coefficient_mu 22.697
_exptl_absorpt_correction_T_max 0.12
_exptl_absorpt_correction_T_min 0.09
_exptl_absorpt_correction_type empirical
_exptl_absorpt_process_details SADABS
_exptl_crystal_colour metallic
_exptl_crystal_density_diffrn 6.332
_exptl_crystal_description irregular
_exptl_crystal_F_000 2904
_exptl_crystal_size_max 0.05
_exptl_crystal_size_mid 0.04
_exptl_crystal_size_min 0.03
_refine_diff_density_max 1.182
_refine_diff_density_min -0.925
_refine_diff_density_rms 0.220
_refine_ls_extinction_coef none
_refine_ls_extinction_method none
_refine_ls_goodness_of_fit_ref 0.988
_refine_ls_matrix_type full
_refine_ls_number_parameters 100
_refine_ls_number_reflns 1934
_refine_ls_number_restraints 0
_refine_ls_restrained_S_all 0.988
_refine_ls_R_factor_all 0.0351
_refine_ls_R_factor_gt 0.0259
_refine_ls_shift/su_max 0.002
_refine_ls_shift/su_mean 0.000
_refine_ls_structure_factor_coef Fsqd
_refine_ls_weighting_details 'calc w=1/[\s^2^(Fo^2^)+(0.0217P)^2^+0.0000P] where P=(Fo^2^+2Fc^2^)/3'
_refine_ls_weighting_scheme calc
_refine_ls_wR_factor_gt 0.0497
_refine_ls_wR_factor_ref 0.0515
_reflns_number_gt 1634
_reflns_number_total 1934
_reflns_threshold_expression >2sigma(I)
_cod_data_source_file ic401455c_si_002.cif
_cod_data_source_block ca6ptcd11
_cod_database_code 4335899

loop_
_symmetry_equiv_pos_as_xyz
'x, y, z'
'-x+1/2, -y, z+1/2'
'-x, y+1/2, -z'
'x+1/2, -y+1/2, -z+1/2'
'-x, -y, -z'
'x-1/2, y, -z-1/2'
'x, -y-1/2, z'
'-x-1/2, y-1/2, z-1/2'

loop_
_atom_site_label
_atom_site_type_symbol
_atom_site_fract_x
_atom_site_fract_y
_atom_site_fract_z
_atom_site_U_iso_or_equiv
_atom_site_adp_type
_atom_site_occupancy
_atom_site_symmetry_multiplicity
_atom_site_calc_flag
_atom_site_refinement_flags
Cd1 Cd 0.10960(2) 0.50001(8) 0.45648(3) 0.01331(12) Uani 1 1 d .
Cd2 Cd 0.18091(3) 0.01554(9) 0.15089(3) 0.01447(12) Uani 1 1 d .
Cd3 Cd 0.40898(3) 0.00343(9) 0.33692(3) 0.01681(12) Uani 1 1 d .
Cd4 Cd 0.20085(4) 0.2500 0.74307(4) 0.01592(16) Uani 1 2 d S
Cd5 Cd 0.21515(3) 0.2500 0.55261(4) 0.01239(15) Uani 1 2 d S
Cd6 Cd 0.35289(3) 0.2500 0.80371(4) 0.01377(15) Uani 1 2 d S
Cd7 Cd 0.36640(3) 0.2500 0.49574(4) 0.01476(16) Uani 1 2 d S
Cd8 Cd 0.45667(3) 0.2500 0.65619(4) 0.01586(16) Uani 1 2 d S
Ca1 Ca 0.03460(10) 0.2500 0.62684(11) 0.0165(4) Uani 1 2 d S
Ca2 Ca 0.04271(10) 0.2500 0.03910(11) 0.0162(4) Uani 1 2 d S
Ca3 Ca 0.04888(10) 0.2500 0.27405(11) 0.0145(4) Uani 1 2 d S
Ca4 Ca 0.24084(10) 0.2500 0.33760(11) 0.0156(4) Uani 1 2 d S
Ca5 Ca 0.34994(10) 0.2500 0.14631(11) 0.0146(4) Uani 1 2 d S
Ca6 Ca 0.72631(10) 0.2500 0.53992(10) 0.0160(4) Uani 1 2 d S
Pt1 Pt 0.484563(18) 0.2500 0.05721(2) 0.01371(10) Uani 1 2 d S

loop_
_atom_site_aniso_label
_atom_site_aniso_U_11
_atom_site_aniso_U_22
_atom_site_aniso_U_33
_atom_site_aniso_U_23
_atom_site_aniso_U_13
_atom_site_aniso_U_12
Cd1 0.0133(2) 0.0107(3) 0.0160(2) 0.00005(17) 0.00000(16) -0.00018(18)
Cd2 0.0167(2) 0.0102(3) 0.0166(2) 0.00012(18) 0.00035(17) 0.0001(2)
Cd3 0.0151(2) 0.0134(3) 0.0219(2) -0.00123(18) -0.00088(18) 0.0002(2)
Cd4 0.0148(4) 0.0163(4) 0.0167(3) 0.000 0.0022(2) 0.000
Cd5 0.0109(3) 0.0128(4) 0.0135(3) 0.000 -0.0035(2) 0.000
Cd6 0.0163(3) 0.0137(4) 0.0113(3) 0.000 -0.0019(2) 0.000
Cd7 0.0141(3) 0.0160(4) 0.0141(3) 0.000 0.0015(2) 0.000
Cd8 0.0121(3) 0.0159(4) 0.0197(3) 0.000 0.0003(2) 0.000
Ca1 0.0171(10) 0.0134(12) 0.0190(9) 0.000 -0.0006(7) 0.000
Ca2 0.0150(10) 0.0152(12) 0.0185(9) 0.000 -0.0002(7) 0.000
Ca3 0.0150(9) 0.0145(11) 0.0139(8) 0.000 0.0011(7) 0.000
Ca4 0.0151(10) 0.0150(12) 0.0165(9) 0.000 -0.0007(7) 0.000
Ca5 0.0141(9) 0.0131(11) 0.0167(9) 0.000 0.0023(7) 0.000
Ca6 0.0178(10) 0.0159(12) 0.0142(9) 0.000 -0.0012(7) 0.000
Pt1 0.01009(18) 0.0176(2) 0.01347(17) 0.000 -0.00013(13) 0.000

loop_
_atom_type_symbol
_atom_type_description
_atom_type_scat_dispersion_real
_atom_type_scat_dispersion_imag
_atom_type_scat_source
Ca Ca 0.2262 0.3064 'International Tables Vol C Tables 4.2.6.8 and 6.1.1.4'
Cd Cd -0.8075 1.2024 'International Tables Vol C Tables 4.2.6.8 and 6.1.1.4'
Pt Pt -1.7033 8.3905 'International Tables Vol C Tables 4.2.6.8 and 6.1.1.4'

loop_
_geom_angle_atom_site_label_1
_geom_angle_atom_site_label_2
_geom_angle_atom_site_label_3
_geom_angle
_geom_angle_site_symmetry_1
_geom_angle_site_symmetry_3
Pt1 Cd1 Pt1 78.301(18) 6_556 2_565
Pt1 Cd1 Cd6 114.73(2) 6_556 2_564
Pt1 Cd1 Cd6 109.78(2) 2_565 2_564
Pt1 Cd1 Cd5 109.77(2) 6_556 .
Pt1 Cd1 Cd5 114.74(2) 2_565 .
Cd6 Cd1 Cd5 121.59(3) 2_564 .
Pt1 Cd1 Cd1 122.379(13) 6_556 7_575
Pt1 Cd1 Cd1 57.687(12) 2_565 7_575
Cd6 Cd1 Cd1 58.926(13) 2_564 7_575
Cd5 Cd1 Cd1 121.046(13) . 7_575
Pt1 Cd1 Cd1 57.621(13) 6_556 7_565
Pt1 Cd1 Cd1 122.313(12) 2_565 7_565
Cd6 Cd1 Cd1 121.074(13) 2_564 7_565
Cd5 Cd1 Cd1 58.954(13) . 7_565
Cd1 Cd1 Cd1 180.0 7_575 7_565
Pt1 Cd1 Ca1 61.97(2) 6_556 5_566
Pt1 Cd1 Ca1 57.87(3) 2_565 5_566
Cd6 Cd1 Ca1 69.43(3) 2_564 5_566
Cd5 Cd1 Ca1 168.97(3) . 5_566
Cd1 Cd1 Ca1 63.533(17) 7_575 5_566
Cd1 Cd1 Ca1 116.467(18) 7_565 5_566
Pt1 Cd1 Ca1 57.90(3) 6_556 .
Pt1 Cd1 Ca1 61.93(2) 2_565 .
Cd6 Cd1 Ca1 168.95(4) 2_564 .
Cd5 Cd1 Ca1 69.46(4) . .
Cd1 Cd1 Ca1 116.466(17) 7_575 .
Cd1 Cd1 Ca1 63.534(17) 7_565 .
Ca1 Cd1 Ca1 99.52(4) 5_566 .
Pt1 Cd1 Ca5 119.34(3) 6_556 2_565
Pt1 Cd1 Ca5 54.44(3) 2_565 2_565
Cd6 Cd1 Ca5 115.65(3) 2_564 2_565
Cd5 Cd1 Ca5 67.97(3) . 2_565
Cd1 Cd1 Ca5 63.901(16) 7_575 2_565
Cd1 Cd1 Ca5 116.099(16) 7_565 2_565
Ca1 Cd1 Ca5 108.71(4) 5_566 2_565
Ca1 Cd1 Ca5 66.56(4) . 2_565
Pt1 Cd1 Ca3 54.53(3) 6_556 .
Pt1 Cd1 Ca3 119.37(3) 2_565 .
Cd6 Cd1 Ca3 67.86(3) 2_564 .
Cd5 Cd1 Ca3 115.66(3) . .
Cd1 Cd1 Ca3 116.035(16) 7_575 .
Cd1 Cd1 Ca3 63.965(16) 7_565 .
Ca1 Cd1 Ca3 66.60(3) 5_566 .
Ca1 Cd1 Ca3 108.85(4) . .
Ca5 Cd1 Ca3 173.30(5) 2_565 .
Pt1 Cd1 Ca6 172.56(3) 6_556 5_666
Pt1 Cd1 Ca6 109.05(3) 2_565 5_666
Cd6 Cd1 Ca6 64.49(3) 2_564 5_666
Cd5 Cd1 Ca6 66.52(3) . 5_666
Cd1 Cd1 Ca6 64.125(17) 7_575 5_666
Cd1 Cd1 Ca6 115.875(17) 7_565 5_666
Ca1 Cd1 Ca6 122.55(3) 5_566 5_666
Ca1 Cd1 Ca6 124.00(4) . 5_666
Ca5 Cd1 Ca6 65.96(4) 2_565 5_666
Ca3 Cd1 Ca6 120.42(4) . 5_666
Pt1 Cd1 Ca4 109.28(3) 6_556 .
Pt1 Cd1 Ca4 172.38(3) 2_565 .
Cd6 Cd1 Ca4 66.83(2) 2_564 .
Cd5 Cd1 Ca4 64.02(3) . .
Cd1 Cd1 Ca4 115.876(17) 7_575 .
Cd1 Cd1 Ca4 64.124(17) 7_565 .
Ca1 Cd1 Ca4 124.50(4) 5_566 .
Ca1 Cd1 Ca4 122.33(3) . .
Ca5 Cd1 Ca4 120.07(5) 2_565 .
Ca3 Cd1 Ca4 66.35(4) . .
Ca6 Cd1 Ca4 63.39(3) 5_666 .
Cd2 Cd2 Cd6 122.817(13) 7_565 2_554
Cd2 Cd2 Cd5 122.628(13) 7_565 2_554
Cd6 Cd2 Cd5 105.86(2) 2_554 2_554
Cd2 Cd2 Cd7 121.672(13) 7_565 2_554
Cd6 Cd2 Cd7 107.48(2) 2_554 2_554
Cd5 Cd2 Cd7 59.77(2) 2_554 2_554
Cd2 Cd2 Cd8 121.562(13) 7_565 2_554
Cd6 Cd2 Cd8 60.64(2) 2_554 2_554
Cd5 Cd2 Cd8 107.24(2) 2_554 2_554
Cd7 Cd2 Cd8 59.782(19) 2_554 2_554
Cd2 Cd2 Cd4 120.988(13) 7_565 2_554
Cd6 Cd2 Cd4 59.94(2) 2_554 2_554
Cd5 Cd2 Cd4 59.13(2) 2_554 2_554
Cd7 Cd2 Cd4 108.23(2) 2_554 2_554
Cd8 Cd2 Cd4 109.33(2) 2_554 2_554
Cd2 Cd2 Cd2 180.00(4) 7_565 7
Cd6 Cd2 Cd2 57.183(14) 2_554 7
Cd5 Cd2 Cd2 57.372(13) 2_554 7
Cd7 Cd2 Cd2 58.328(13) 2_554 7
Cd8 Cd2 Cd2 58.438(13) 2_554 7
Cd4 Cd2 Cd2 59.012(13) 2_554 7
Cd2 Cd2 Ca6 65.599(15) 7_565 6_556
Cd6 Cd2 Ca6 171.53(2) 2_554 6_556
Cd5 Cd2 Ca6 66.51(3) 2_554 6_556
Cd7 Cd2 Ca6 65.89(3) 2_554 6_556
Cd8 Cd2 Ca6 117.00(3) 2_554 6_556
Cd4 Cd2 Ca6 116.05(4) 2_554 6_556
Cd2 Cd2 Ca6 114.401(15) 7 6_556
Cd2 Cd2 Ca4 65.782(16) 7_565 .
Cd6 Cd2 Ca4 66.61(3) 2_554 .
Cd5 Cd2 Ca4 116.41(4) 2_554 .
Cd7 Cd2 Ca4 172.50(2) 2_554 .
Cd8 Cd2 Ca4 118.17(3) 2_554 .
Cd4 Cd2 Ca4 65.06(3) 2_554 .
Cd2 Cd2 Ca4 114.218(16) 7 .
Ca6 Cd2 Ca4 119.49(4) 6_556 .
Cd2 Cd2 Ca2 65.835(16) 7_565 .
Cd6 Cd2 Ca2 118.06(4) 2_554 .
Cd5 Cd2 Ca2 117.32(3) 2_554 .
Cd7 Cd2 Ca2 65.57(2) 2_554 .
Cd8 Cd2 Ca2 65.34(3) 2_554 .
Cd4 Cd2 Ca2 173.12(2) 2_554 .
Cd2 Cd2 Ca2 114.165(16) 7 .
Ca6 Cd2 Ca2 64.94(4) 6_556 .
Ca4 Cd2 Ca2 120.92(3) . .
Cd2 Cd2 Ca3 65.900(16) 7_565 .
Cd6 Cd2 Ca3 67.14(2) 2_554 .
Cd5 Cd2 Ca3 171.47(2) 2_554 .
Cd7 Cd2 Ca3 116.63(3) 2_554 .
Cd8 Cd2 Ca3 65.39(3) 2_554 .
Cd4 Cd2 Ca3 118.05(3) 2_554 .
Cd2 Cd2 Ca3 114.100(16) 7 .
Ca6 Cd2 Ca3 120.10(3) 6_556 .
Ca4 Cd2 Ca3 66.13(4) . .
Ca2 Cd2 Ca3 64.50(4) . .
Cd2 Cd2 Ca5 66.175(17) 7_565 .
Cd6 Cd2 Ca5 115.70(3) 2_554 .
Cd5 Cd2 Ca5 66.48(3) 2_554 .
Cd7 Cd2 Ca5 117.67(3) 2_554 .
Cd8 Cd2 Ca5 172.25(2) 2_554 .
Cd4 Cd2 Ca5 63.84(3) 2_554 .
Cd2 Cd2 Ca5 113.825(17) 7 .
Ca6 Cd2 Ca5 65.50(4) 6_556 .
Ca4 Cd2 Ca5 63.30(4) . .
Ca2 Cd2 Ca5 121.14(3) . .
Ca3 Cd2 Ca5 120.46(3) . .
Cd8 Cd3 Cd4 110.67(2) 5_656 2_554
Cd8 Cd3 Cd3 120.970(14) 5_656 7_565
Cd4 Cd3 Cd3 120.945(13) 2_554 7_565
Cd8 Cd3 Cd7 116.94(2) 5_656 .
Cd4 Cd3 Cd7 118.47(3) 2_554 .
Cd3 Cd3 Cd7 60.429(13) 7_565 .
Cd8 Cd3 Cd3 59.030(14) 5_656 7
Cd4 Cd3 Cd3 59.055(13) 2_554 7
Cd3 Cd3 Cd3 180.00(4) 7_565 7
Cd7 Cd3 Cd3 119.571(13) . 7
Cd8 Cd3 Ca3 65.70(3) 5_656 6_656
Cd4 Cd3 Ca3 120.07(3) 2_554 6_656
Cd3 Cd3 Ca3 64.876(16) 7_565 6_656
Cd7 Cd3 Ca3 113.87(3) . 6_656
Cd3 Cd3 Ca3 115.124(16) 7 6_656
Cd8 Cd3 Ca4 173.63(3) 5_656 .
Cd4 Cd3 Ca4 65.48(3) 2_554 .
Cd3 Cd3 Ca4 64.969(17) 7_565 .
Cd7 Cd3 Ca4 63.01(3) . .
Cd3 Cd3 Ca4 115.031(17) 7 .
Ca3 Cd3 Ca4 120.48(3) 6_656 .
Cd8 Cd3 Ca2 65.25(3) 5_656 6_656
Cd4 Cd3 Ca2 173.70(2) 2_554 6_656
Cd3 Cd3 Ca2 65.037(16) 7_565 6_656
Cd7 Cd3 Ca2 61.76(3) . 6_656
Cd3 Cd3 Ca2 114.963(16) 7 6_656
Ca3 Cd3 Ca2 63.38(4) 6_656 6_656
Ca4 Cd3 Ca2 118.10(3) . 6_656
Cd8 Cd3 Ca5 121.32(3) 5_656 .
Cd4 Cd3 Ca5 64.78(3) 2_554 .
Cd3 Cd3 Ca5 65.041(16) 7_565 .
Cd7 Cd3 Ca5 114.18(3) . .
Cd3 Cd3 Ca5 114.959(15) 7 .
Ca3 Cd3 Ca5 68.80(4) 6_656 .
Ca4 Cd3 Ca5 62.39(4) . .
Ca2 Cd3 Ca5 121.28(3) 6_656 .
Cd8 Cd3 Ca6 112.11(3) 5_656 5_656
Cd4 Cd3 Ca6 62.89(3) 2_554 5_656
Cd3 Cd3 Ca6 115.459(16) 7_565 5_656
Cd7 Cd3 Ca6 64.48(2) . 5_656
Cd3 Cd3 Ca6 64.541(16) 7 5_656
Ca3 Cd3 Ca6 176.63(4) 6_656 5_656
Ca4 Cd3 Ca6 61.79(3) . 5_656
Ca2 Cd3 Ca6 113.51(4) 6_656 5_656
Ca5 Cd3 Ca6 114.50(4) . 5_656
Cd8 Cd3 Ca2 62.41(3) 5_656 2
Cd4 Cd3 Ca2 113.10(3) 2_554 2
Cd3 Cd3 Ca2 114.826(15) 7_565 2
Cd7 Cd3 Ca2 63.43(3) . 2
Cd3 Cd3 Ca2 65.174(15) 7 2
Ca3 Cd3 Ca2 114.96(4) 6_656 2
Ca4 Cd3 Ca2 113.75(4) . 2
Ca2 Cd3 Ca2 60.97(3) 6_656 2
Ca5 Cd3 Ca2 176.00(4) . 2
Ca6 Cd3 Ca2 61.73(4) 5_656 2
Cd8 Cd3 Ca1 65.33(3) 5_656 2_554
Cd4 Cd3 Ca1 63.79(3) 2_554 2_554
Cd3 Cd3 Ca1 113.787(14) 7_565 2_554
Cd7 Cd3 Ca1 174.22(2) . 2_554
Cd3 Cd3 Ca1 66.213(14) 7 2_554
Ca3 Cd3 Ca1 61.63(3) 6_656 2_554
Ca4 Cd3 Ca1 115.39(4) . 2_554
Ca2 Cd3 Ca1 116.64(4) 6_656 2_554
Ca5 Cd3 Ca1 61.34(3) . 2_554
Ca6 Cd3 Ca1 120.22(3) 5_656 2_554
Ca2 Cd3 Ca1 121.26(3) 2 2_554
Cd3 Cd4 Cd3 61.89(3) 2 8_666
Cd3 Cd4 Cd5 123.84(2) 2 .
Cd3 Cd4 Cd5 123.84(2) 8_666 .
Cd3 Cd4 Cd6 120.59(2) 2 .
Cd3 Cd4 Cd6 120.59(2) 8_666 .
Cd5 Cd4 Cd6 103.12(3) . .
Cd3 Cd4 Cd2 177.91(3) 2 8_666
Cd3 Cd4 Cd2 118.024(19) 8_666 8_666
Cd5 Cd4 Cd2 58.104(17) . 8_666
Cd6 Cd4 Cd2 57.48(2) . 8_666
Cd3 Cd4 Cd2 118.024(19) 2 2
Cd3 Cd4 Cd2 177.91(3) 8_666 2
Cd5 Cd4 Cd2 58.104(17) . 2
Cd6 Cd4 Cd2 57.48(2) . 2
Cd2 Cd4 Cd2 61.98(3) 8_666 2
Cd3 Cd4 Ca6 66.87(3) 2 6_557
Cd3 Cd4 Ca6 66.87(3) 8_666 6_557
Cd5 Cd4 Ca6 166.77(4) . 6_557
Cd6 Cd4 Ca6 63.65(4) . 6_557
Cd2 Cd4 Ca6 111.09(3) 8_666 6_557
Cd2 Cd4 Ca6 111.09(3) 2 6_557
Cd3 Cd4 Ca5 65.24(3) 2 2
Cd3 Cd4 Ca5 117.67(4) 8_666 2
Cd5 Cd4 Ca5 66.03(3) . 2
Cd6 Cd4 Ca5 113.33(3) . 2
Cd2 Cd4 Ca5 115.98(4) 8_666 2
Cd2 Cd4 Ca5 63.49(3) 2 2
Ca6 Cd4 Ca5 117.83(3) 6_557 2
Cd3 Cd4 Ca5 117.67(4) 2 2_565
Cd3 Cd4 Ca5 65.24(3) 8_666 2_565
Cd5 Cd4 Ca5 66.03(3) . 2_565
Cd6 Cd4 Ca5 113.33(3) . 2_565
Cd2 Cd4 Ca5 63.49(3) 8_666 2_565
Cd2 Cd4 Ca5 115.98(4) 2 2_565
Ca6 Cd4 Ca5 117.83(3) 6_557 2_565
Ca5 Cd4 Ca5 118.38(5) 2 2_565
Cd3 Cd4 Ca4 116.66(4) 2 2_565
Cd3 Cd4 Ca4 64.67(3) 8_666 2_565
Cd5 Cd4 Ca4 112.93(3) . 2_565
Cd6 Cd4 Ca4 64.65(3) . 2_565
Cd2 Cd4 Ca4 62.07(3) 8_666 2_565
Cd2 Cd4 Ca4 114.16(4) 2 2_565
Ca6 Cd4 Ca4 62.67(3) 6_557 2_565
Ca5 Cd4 Ca4 177.66(5) 2 2_565
Ca5 Cd4 Ca4 62.29(4) 2_565 2_565
Cd3 Cd4 Ca4 64.67(3) 2 2
Cd3 Cd4 Ca4 116.66(4) 8_666 2
Cd5 Cd4 Ca4 112.93(3) . 2
Cd6 Cd4 Ca4 64.65(3) . 2
Cd2 Cd4 Ca4 114.16(4) 8_666 2
Cd2 Cd4 Ca4 62.07(3) 2 2
Ca6 Cd4 Ca4 62.67(3) 6_557 2
Ca5 Cd4 Ca4 62.29(4) 2 2
Ca5 Cd4 Ca4 177.66(5) 2_565 2
Ca4 Cd4 Ca4 116.94(5) 2_565 2
Cd3 Cd4 Ca1 69.09(3) 2 .
Cd3 Cd4 Ca1 69.09(3) 8_666 .
Cd5 Cd4 Ca1 65.08(3) . .
Cd6 Cd4 Ca1 168.20(4) . .
Cd2 Cd4 Ca1 112.93(3) 8_666 .
Cd2 Cd4 Ca1 112.93(3) 2 .
Ca6 Cd4 Ca1 128.15(5) 6_557 .
Ca5 Cd4 Ca1 63.00(3) 2 .
Ca5 Cd4 Ca1 63.00(3) 2_565 .
Ca4 Cd4 Ca1 118.72(3) 2_565 .
Ca4 Cd4 Ca1 118.72(3) 2 .
Cd1 Cd5 Cd1 62.09(3) 7_565 .
Cd1 Cd5 Cd2 178.19(2) 7_565 8_666
Cd1 Cd5 Cd2 116.319(18) . 8_666
Cd1 Cd5 Cd2 116.319(18) 7_565 2
Cd1 Cd5 Cd2 178.19(2) . 2
Cd2 Cd5 Cd2 65.26(3) 8_666 2
Cd1 Cd5 Cd7 119.94(2) 7_565 .
Cd1 Cd5 Cd7 119.94(2) . .
Cd2 Cd5 Cd7 61.44(2) 8_666 .
Cd2 Cd5 Cd7 61.44(2) 2 .
Cd1 Cd5 Cd4 116.90(2) 7_565 .
Cd1 Cd5 Cd4 116.90(2) . .
Cd2 Cd5 Cd4 62.763(19) 8_666 .
Cd2 Cd5 Cd4 62.763(19) 2 .
Cd7 Cd5 Cd4 112.49(3) . .
Cd1 Cd5 Ca4 65.58(3) 7_565 .
Cd1 Cd5 Ca4 65.58(3) . .
Cd2 Cd5 Ca4 114.82(3) 8_666 .
Cd2 Cd5 Ca4 114.82(3) 2 .
Cd7 Cd5 Ca4 64.48(4) . .
Cd4 Cd5 Ca4 176.97(4) . .
Cd1 Cd5 Ca6 63.97(3) 7_565 5_656
Cd1 Cd5 Ca6 116.32(4) . 5_656
Cd2 Cd5 Ca6 117.83(4) 8_666 5_656
Cd2 Cd5 Ca6 62.91(3) 2 5_656
Cd7 Cd5 Ca6 64.99(3) . 5_656
Cd4 Cd5 Ca6 116.02(3) . 5_656
Ca4 Cd5 Ca6 63.08(3) . 5_656
Cd1 Cd5 Ca6 116.32(4) 7_565 5_666
Cd1 Cd5 Ca6 63.97(3) . 5_666
Cd2 Cd5 Ca6 62.91(3) 8_666 5_666
Cd2 Cd5 Ca6 117.83(4) 2 5_666
Cd7 Cd5 Ca6 64.99(3) . 5_666
Cd4 Cd5 Ca6 116.02(3) . 5_666
Ca4 Cd5 Ca6 63.08(3) . 5_666
Ca6 Cd5 Ca6 117.56(5) 5_656 5_666
Cd1 Cd5 Ca5 62.72(3) 7_565 2
Cd1 Cd5 Ca5 114.31(4) . 2
Cd2 Cd5 Ca5 118.01(3) 8_666 2
Cd2 Cd5 Ca5 63.89(3) 2 2
Cd7 Cd5 Ca5 116.86(3) . 2
Cd4 Cd5 Ca5 63.83(3) . 2
Ca4 Cd5 Ca5 117.17(3) . 2
Ca6 Cd5 Ca5 63.68(4) 5_656 2
Ca6 Cd5 Ca5 178.13(4) 5_666 2
Cd1 Cd5 Ca5 114.31(4) 7_565 2_565
Cd1 Cd5 Ca5 62.72(3) . 2_565
Cd2 Cd5 Ca5 63.89(3) 8_666 2_565
Cd2 Cd5 Ca5 118.01(4) 2 2_565
Cd7 Cd5 Ca5 116.86(3) . 2_565
Cd4 Cd5 Ca5 63.83(3) . 2_565
Ca4 Cd5 Ca5 117.17(3) . 2_565
Ca6 Cd5 Ca5 178.13(4) 5_656 2_565
Ca6 Cd5 Ca5 63.68(4) 5_666 2_565
Ca5 Cd5 Ca5 115.04(5) 2 2_565
Cd1 Cd5 Ca1 61.27(3) 7_565 .
Cd1 Cd5 Ca1 61.27(3) . .
Cd2 Cd5 Ca1 117.37(3) 8_666 .
Cd2 Cd5 Ca1 117.37(3) 2 .
Cd7 Cd5 Ca1 178.49(4) . .
Cd4 Cd5 Ca1 66.00(3) . .
Ca4 Cd5 Ca1 117.02(5) . .
Ca6 Cd5 Ca1 115.50(3) 5_656 .
Ca6 Cd5 Ca1 115.50(3) 5_666 .
Ca5 Cd5 Ca1 62.66(3) 2 .
Ca5 Cd5 Ca1 62.66(3) 2_565 .
Cd1 Cd6 Cd1 62.15(3) 2_565 8_656
Cd1 Cd6 Cd2 177.81(2) 2_565 2
Cd1 Cd6 Cd2 116.092(19) 8_656 2
Cd1 Cd6 Cd2 116.09(2) 2_565 8_666
Cd1 Cd6 Cd2 177.81(2) 8_656 8_666
Cd2 Cd6 Cd2 65.63(3) 2 8_666
Cd1 Cd6 Cd4 119.26(2) 2_565 .
Cd1 Cd6 Cd4 119.26(2) 8_656 .
Cd2 Cd6 Cd4 62.578(18) 2 .
Cd2 Cd6 Cd4 62.578(18) 8_666 .
Cd1 Cd6 Cd8 117.95(3) 2_565 .
Cd1 Cd6 Cd8 117.95(3) 8_656 .
Cd2 Cd6 Cd8 61.38(2) 2 .
Cd2 Cd6 Cd8 61.38(2) 8_666 .
Cd4 Cd6 Cd8 112.02(3) . .
Cd1 Cd6 Ca6 65.31(3) 2_565 6_557
Cd1 Cd6 Ca6 65.31(3) 8_656 6_557
Cd2 Cd6 Ca6 115.45(3) 2 6_557
Cd2 Cd6 Ca6 115.45(3) 8_666 6_557
Cd4 Cd6 Ca6 63.98(4) . 6_557
Cd8 Cd6 Ca6 176.00(4) . 6_557
Cd1 Cd6 Ca4 115.99(3) 2_565 2
Cd1 Cd6 Ca4 63.82(3) 8_656 2
Cd2 Cd6 Ca4 63.37(3) 2 2
Cd2 Cd6 Ca4 118.37(4) 8_666 2
Cd4 Cd6 Ca4 64.60(3) . 2
Cd8 Cd6 Ca4 116.05(3) . 2
Ca6 Cd6 Ca4 62.74(3) 6_557 2
Cd1 Cd6 Ca4 63.82(3) 2_565 2_565
Cd1 Cd6 Ca4 115.99(3) 8_656 2_565
Cd2 Cd6 Ca4 118.37(4) 2 2_565
Cd2 Cd6 Ca4 63.37(3) 8_666 2_565
Cd4 Cd6 Ca4 64.60(3) . 2_565
Cd8 Cd6 Ca4 116.05(3) . 2_565
Ca6 Cd6 Ca4 62.74(3) 6_557 2_565
Ca4 Cd6 Ca4 116.85(6) 2 2_565
Cd1 Cd6 Ca3 62.93(3) 2_565 2_565
Cd1 Cd6 Ca3 114.58(3) 8_656 2_565
Cd2 Cd6 Ca3 117.66(3) 2 2_565
Cd2 Cd6 Ca3 63.23(3) 8_666 2_565
Cd4 Cd6 Ca3 116.96(3) . 2_565
Cd8 Cd6 Ca3 64.14(3) . 2_565
Ca6 Cd6 Ca3 117.19(3) 6_557 2_565
Ca4 Cd6 Ca3 178.35(4) 2 2_565
Ca4 Cd6 Ca3 64.01(4) 2_565 2_565
Cd1 Cd6 Ca3 114.58(3) 2_565 2
Cd1 Cd6 Ca3 62.93(3) 8_656 2
Cd2 Cd6 Ca3 63.23(3) 2 2
Cd2 Cd6 Ca3 117.66(3) 8_666 2
Cd4 Cd6 Ca3 116.96(3) . 2
Cd8 Cd6 Ca3 64.14(3) . 2
Ca6 Cd6 Ca3 117.19(3) 6_557 2
Ca4 Cd6 Ca3 64.01(4) 2 2
Ca4 Cd6 Ca3 178.35(4) 2_565 2
Ca3 Cd6 Ca3 115.08(5) 2_565 2
Cd1 Cd6 Ca1 61.32(3) 2_565 6_657
Cd1 Cd6 Ca1 61.32(3) 8_656 6_657
Cd2 Cd6 Ca1 116.86(3) 2 6_657
Cd2 Cd6 Ca1 116.86(3) 8_666 6_657
Cd4 Cd6 Ca1 179.29(4) . 6_657
Cd8 Cd6 Ca1 67.26(4) . 6_657
Ca6 Cd6 Ca1 116.73(5) 6_557 6_657
Ca4 Cd6 Ca1 115.64(3) 2 6_657
Ca4 Cd6 Ca1 115.64(3) 2_565 6_657
Ca3 Cd6 Ca1 62.81(3) 2_565 6_657
Ca3 Cd6 Ca1 62.81(3) 2 6_657
Cd5 Cd7 Cd3 120.12(2) . .
Cd5 Cd7 Cd3 120.12(2) . 7_565
Cd3 Cd7 Cd3 59.14(3) . 7_565
Cd5 Cd7 Cd8 106.85(3) . .
Cd3 Cd7 Cd8 122.31(3) . .
Cd3 Cd7 Cd8 122.31(3) 7_565 .
Cd5 Cd7 Cd2 58.790(16) . 8_666
Cd3 Cd7 Cd2 177.13(2) . 8_666
Cd3 Cd7 Cd2 118.719(19) 7_565 8_666
Cd8 Cd7 Cd2 60.27(2) . 8_666
Cd5 Cd7 Cd2 58.790(16) . 2
Cd3 Cd7 Cd2 118.719(19) . 2
Cd3 Cd7 Cd2 177.13(2) 7_565 2
Cd8 Cd7 Cd2 60.27(2) . 2
Cd2 Cd7 Cd2 63.34(3) 8_666 2
Cd5 Cd7 Ca2 171.99(4) . 6_656
Cd3 Cd7 Ca2 66.55(3) . 6_656
Cd3 Cd7 Ca2 66.55(3) 7_565 6_656
Cd8 Cd7 Ca2 65.14(4) . 6_656
Cd2 Cd7 Ca2 114.77(3) 8_666 6_656
Cd2 Cd7 Ca2 114.77(3) 2 6_656
Cd5 Cd7 Ca4 63.55(4) . .
Cd3 Cd7 Ca4 65.63(3) . .
Cd3 Cd7 Ca4 65.63(3) 7_565 .
Cd8 Cd7 Ca4 170.40(4) . .
Cd2 Cd7 Ca4 111.94(3) 8_666 .
Cd2 Cd7 Ca4 111.94(3) 2 .
Ca2 Cd7 Ca4 124.46(5) 6_656 .
Cd5 Cd7 Ca6 64.71(3) . 5_656
Cd3 Cd7 Ca6 65.22(3) . 5_656
Cd3 Cd7 Ca6 115.02(3) 7_565 5_656
Cd8 Cd7 Ca6 114.21(3) . 5_656
Cd2 Cd7 Ca6 115.38(4) 8_666 5_656
Cd2 Cd7 Ca6 62.13(3) 2 5_656
Ca2 Cd7 Ca6 117.69(3) 6_656 5_656
Ca4 Cd7 Ca6 62.74(3) . 5_656
Cd5 Cd7 Ca6 64.71(3) . 5_666
Cd3 Cd7 Ca6 115.02(3) . 5_666
Cd3 Cd7 Ca6 65.22(3) 7_565 5_666
Cd8 Cd7 Ca6 114.21(3) . 5_666
Cd2 Cd7 Ca6 62.13(3) 8_666 5_666
Cd2 Cd7 Ca6 115.38(4) 2 5_666
Ca2 Cd7 Ca6 117.69(3) 6_656 5_666
Ca4 Cd7 Ca6 62.74(3) . 5_666
Ca6 Cd7 Ca6 117.13(6) 5_656 5_666
Cd5 Cd7 Ca2 114.03(3) . 2_565
Cd3 Cd7 Ca2 116.72(4) . 2_565
Cd3 Cd7 Ca2 66.95(3) 7_565 2_565
Cd8 Cd7 Ca2 64.38(3) . 2_565
Cd2 Cd7 Ca2 62.72(3) 8_666 2_565
Cd2 Cd7 Ca2 115.89(4) 2 2_565
Ca2 Cd7 Ca2 63.32(3) 6_656 2_565
Ca4 Cd7 Ca2 118.39(3) . 2_565
Ca6 Cd7 Ca2 177.96(4) 5_656 2_565
Ca6 Cd7 Ca2 62.94(4) 5_666 2_565
Cd5 Cd7 Ca2 114.03(3) . 2
Cd3 Cd7 Ca2 66.95(3) . 2
Cd3 Cd7 Ca2 116.72(4) 7_565 2
Cd8 Cd7 Ca2 64.38(3) . 2
Cd2 Cd7 Ca2 115.89(4) 8_666 2
Cd2 Cd7 Ca2 62.73(3) 2 2
Ca2 Cd7 Ca2 63.32(3) 6_656 2
Ca4 Cd7 Ca2 118.39(3) . 2
Ca6 Cd7 Ca2 62.94(4) 5_656 2
Ca6 Cd7 Ca2 177.96(4) 5_666 2
Ca2 Cd7 Ca2 116.91(6) 2_565 2
Cd3 Cd8 Cd3 61.94(3) 3_656 5_656
Cd3 Cd8 Cd6 121.77(2) 3_656 .
Cd3 Cd8 Cd6 121.77(2) 5_656 .
Cd3 Cd8 Cd7 120.74(2) 3_656 .
Cd3 Cd8 Cd7 120.74(2) 5_656 .
Cd6 Cd8 Cd7 105.52(3) . .
Cd3 Cd8 Cd2 179.22(2) 3_656 2
Cd3 Cd8 Cd2 117.47(2) 5_656 2
Cd6 Cd8 Cd2 57.973(19) . 2
Cd7 Cd8 Cd2 59.953(19) . 2
Cd3 Cd8 Cd2 117.47(2) 3_656 8_666
Cd3 Cd8 Cd2 179.21(2) 5_656 8_666
Cd6 Cd8 Cd2 57.973(19) . 8_666
Cd7 Cd8 Cd2 59.953(19) . 8_666
Cd2 Cd8 Cd2 63.12(3) 2 8_666
Cd3 Cd8 Ca2 68.29(3) 3_656 6_656
Cd3 Cd8 Ca2 68.29(3) 5_656 6_656
Cd6 Cd8 Ca2 167.67(4) . 6_656
Cd7 Cd8 Ca2 62.15(4) . 6_656
Cd2 Cd8 Ca2 112.06(3) 2 6_656
Cd2 Cd8 Ca2 112.06(3) 8_666 6_656
Cd3 Cd8 Ca2 117.10(4) 3_656 2
Cd3 Cd8 Ca2 64.96(3) 5_656 2
Cd6 Cd8 Ca2 113.52(3) . 2
Cd7 Cd8 Ca2 64.60(3) . 2
Cd2 Cd8 Ca2 62.73(3) 2 2
Cd2 Cd8 Ca2 115.82(4) 8_666 2
Ca2 Cd8 Ca2 62.53(3) 6_656 2
Cd3 Cd8 Ca2 64.96(3) 3_656 2_565
Cd3 Cd8 Ca2 117.10(4) 5_656 2_565
Cd6 Cd8 Ca2 113.52(3) . 2_565
Cd7 Cd8 Ca2 64.60(3) . 2_565
Cd2 Cd8 Ca2 115.82(4) 2 2_565
Cd2 Cd8 Ca2 62.73(3) 8_666 2_565
Ca2 Cd8 Ca2 62.53(3) 6_656 2_565
Ca2 Cd8 Ca2 117.26(5) 2 2_565
Cd3 Cd8 Ca3 64.41(3) 3_656 2_565
Cd3 Cd8 Ca3 116.41(4) 5_656 2_565
Cd6 Cd8 Ca3 65.30(3) . 2_565
Cd7 Cd8 Ca3 114.58(3) . 2_565
Cd2 Cd8 Ca3 115.78(4) 2 2_565
Cd2 Cd8 Ca3 62.81(3) 8_666 2_565
Ca2 Cd8 Ca3 118.40(3) 6_656 2_565
Ca2 Cd8 Ca3 178.48(5) 2 2_565
Ca2 Cd8 Ca3 62.93(4) 2_565 2_565
Cd3 Cd8 Ca3 116.41(4) 3_656 2
Cd3 Cd8 Ca3 64.41(3) 5_656 2
Cd6 Cd8 Ca3 65.30(3) . 2
Cd7 Cd8 Ca3 114.58(3) . 2
Cd2 Cd8 Ca3 62.81(3) 2 2
Cd2 Cd8 Ca3 115.78(4) 8_666 2
Ca2 Cd8 Ca3 118.40(3) 6_656 2
Ca2 Cd8 Ca3 62.93(4) 2 2
Ca2 Cd8 Ca3 178.48(5) 2_565 2
Ca3 Cd8 Ca3 116.84(5) 2_565 2
Cd3 Cd8 Ca1 68.04(3) 3_656 6_657
Cd3 Cd8 Ca1 68.04(3) 5_656 6_657
Cd6 Cd8 Ca1 63.74(4) . 6_657
Cd7 Cd8 Ca1 169.26(4) . 6_657
Cd2 Cd8 Ca1 111.31(3) 2 6_657
Cd2 Cd8 Ca1 111.31(3) 8_666 6_657
Ca2 Cd8 Ca1 128.59(5) 6_656 6_657
Ca2 Cd8 Ca1 118.45(3) 2 6_657
Ca2 Cd8 Ca1 118.45(3) 2_565 6_657
Ca3 Cd8 Ca1 62.10(3) 2_565 6_657
Ca3 Cd8 Ca1 62.10(3) 2 6_657
Pt1 Ca1 Pt1 69.09(3) 6_556 2
Pt1 Ca1 Pt1 69.09(3) 6_556 2_565
Pt1 Ca1 Pt1 138.18(6) 2 2_565
Pt1 Ca1 Cd1 51.75(3) 6_556 3_546
Pt1 Ca1 Cd1 50.35(2) 2 3_546
Pt1 Ca1 Cd1 101.22(5) 2_565 3_546
Pt1 Ca1 Cd1 51.75(3) 6_556 5_566
Pt1 Ca1 Cd1 101.22(5) 2 5_566
Pt1 Ca1 Cd1 50.35(2) 2_565 5_566
Cd1 Ca1 Cd1 52.93(3) 3_546 5_566
Pt1 Ca1 Cd1 51.65(3) 6_556 .
Pt1 Ca1 Cd1 101.29(5) 2 .
Pt1 Ca1 Cd1 50.44(2) 2_565 .
Cd1 Ca1 Cd1 103.40(5) 3_546 .
Cd1 Ca1 Cd1 80.48(4) 5_566 .
Pt1 Ca1 Cd1 51.65(3) 6_556 7_565
Pt1 Ca1 Cd1 50.44(2) 2 7_565
Pt1 Ca1 Cd1 101.29(5) 2_565 7_565
Cd1 Ca1 Cd1 80.48(4) 3_546 7_565
Cd1 Ca1 Cd1 103.40(5) 5_566 7_565
Cd1 Ca1 Cd1 52.93(3) . 7_565
Pt1 Ca1 Cd6 89.43(5) 6_556 6_557
Pt1 Ca1 Cd6 89.72(4) 2 6_557
Pt1 Ca1 Cd6 89.72(4) 2_565 6_557
Cd1 Ca1 Cd6 49.25(3) 3_546 6_557
Cd1 Ca1 Cd6 49.25(3) 5_566 6_557
Cd1 Ca1 Cd6 129.72(5) . 6_557
Cd1 Ca1 Cd6 129.72(5) 7_565 6_557
Pt1 Ca1 Cd5 89.33(5) 6_556 .
Pt1 Ca1 Cd5 89.84(4) 2 .
Pt1 Ca1 Cd5 89.84(4) 2_565 .
Cd1 Ca1 Cd5 129.75(5) 3_546 .
Cd1 Ca1 Cd5 129.75(5) 5_566 .
Cd1 Ca1 Cd5 49.27(3) . .
Cd1 Ca1 Cd5 49.27(3) 7_565 .
Cd6 Ca1 Cd5 178.76(6) 6_557 .
Pt1 Ca1 Cd4 138.25(6) 6_556 .
Pt1 Ca1 Cd4 105.49(3) 2 .
Pt1 Ca1 Cd4 105.49(3) 2_565 .
Cd1 Ca1 Cd4 153.180(19) 3_546 .
Cd1 Ca1 Cd4 153.180(19) 5_566 .
Cd1 Ca1 Cd4 91.90(5) . .
Cd1 Ca1 Cd4 91.90(5) 7_565 .
Cd6 Ca1 Cd4 132.32(5) 6_557 .
Cd5 Ca1 Cd4 48.92(3) . .
Pt1 Ca1 Cd8 138.42(6) 6_556 6_557
Pt1 Ca1 Cd8 105.43(3) 2 6_557
Pt1 Ca1 Cd8 105.43(3) 2_565 6_557
Cd1 Ca1 Cd8 91.95(4) 3_546 6_557
Cd1 Ca1 Cd8 91.95(4) 5_566 6_557
Cd1 Ca1 Cd8 153.174(19) . 6_557
Cd1 Ca1 Cd8 153.174(19) 7_565 6_557
Cd6 Ca1 Cd8 49.00(3) 6_557 6_557
Cd5 Ca1 Cd8 132.24(5) . 6_557
Cd4 Ca1 Cd8 83.33(4) . 6_557
Pt1 Ca1 Ca5 105.07(4) 6_556 2_565
Pt1 Ca1 Ca5 147.91(6) 2 2_565
Pt1 Ca1 Ca5 48.68(3) 2_565 2_565
Cd1 Ca1 Ca5 149.72(5) 3_546 2_565
Cd1 Ca1 Ca5 98.30(3) 5_566 2_565
Cd1 Ca1 Ca5 57.28(3) . 2_565
Cd1 Ca1 Ca5 100.29(5) 7_565 2_565
Cd6 Ca1 Ca5 122.21(4) 6_557 2_565
Cd5 Ca1 Ca5 58.17(4) . 2_565
Cd4 Ca1 Ca5 56.82(3) . 2_565
Cd8 Ca1 Ca5 99.06(4) 6_557 2_565
Cd7 Ca2 Cd2 146.09(4) 6_556 7_565
Cd7 Ca2 Cd2 146.09(4) 6_556 .
Cd2 Ca2 Cd2 48.33(3) 7_565 .
Cd7 Ca2 Cd8 52.71(3) 6_556 6_556
Cd2 Ca2 Cd8 143.55(4) 7_565 6_556
Cd2 Ca2 Cd8 143.55(4) . 6_556
Cd7 Ca2 Cd3 51.68(3) 6_556 6_556
Cd2 Ca2 Cd3 115.89(5) 7_565 6_556
Cd2 Ca2 Cd3 95.23(4) . 6_556
Cd8 Ca2 Cd3 98.66(5) 6_556 6_556
Cd7 Ca2 Cd3 51.68(3) 6_556 4_455
Cd2 Ca2 Cd3 95.23(4) 7_565 4_455
Cd2 Ca2 Cd3 115.89(5) . 4_455
Cd8 Ca2 Cd3 98.66(5) 6_556 4_455
Cd3 Ca2 Cd3 49.93(3) 6_556 4_455
Cd7 Ca2 Cd8 95.02(4) 6_556 2_564
Cd2 Ca2 Cd8 51.93(2) 7_565 2_564
Cd2 Ca2 Cd8 94.73(4) . 2_564
Cd8 Ca2 Cd8 117.47(3) 6_556 2_564
Cd3 Ca2 Cd8 94.31(4) 6_556 2_564
Cd3 Ca2 Cd8 49.79(2) 4_455 2_564
Cd7 Ca2 Cd8 95.02(4) 6_556 2_554
Cd2 Ca2 Cd8 94.73(4) 7_565 2_554
Cd2 Ca2 Cd8 51.93(2) . 2_554
Cd8 Ca2 Cd8 117.47(3) 6_556 2_554
Cd3 Ca2 Cd8 49.79(2) 6_556 2_554
Cd3 Ca2 Cd8 94.31(4) 4_455 2_554
Cd8 Ca2 Cd8 117.26(5) 2_564 2_554
Cd7 Ca2 Cd7 116.68(3) 6_556 2_564
Cd2 Ca2 Cd7 51.70(2) 7_565 2_564
Cd2 Ca2 Cd7 94.48(5) . 2_564
Cd8 Ca2 Cd7 93.35(3) 6_556 2_564
Cd3 Ca2 Cd7 144.65(4) 6_556 2_564
Cd3 Ca2 Cd7 95.53(2) 4_455 2_564
Cd8 Ca2 Cd7 51.018(19) 2_564 2_564
Cd8 Ca2 Cd7 145.71(6) 2_554 2_564
Cd7 Ca2 Cd7 116.68(3) 6_556 2_554
Cd2 Ca2 Cd7 94.48(5) 7_565 2_554
Cd2 Ca2 Cd7 51.70(2) . 2_554
Cd8 Ca2 Cd7 93.35(3) 6_556 2_554
Cd3 Ca2 Cd7 95.53(2) 6_556 2_554
Cd3 Ca2 Cd7 144.65(4) 4_455 2_554
Cd8 Ca2 Cd7 145.71(6) 2_564 2_554
Cd8 Ca2 Cd7 51.018(19) 2_554 2_554
Cd7 Ca2 Cd7 116.91(6) 2_564 2_554
Cd7 Ca2 Ca2 60.41(5) 6_556 5
Cd2 Ca2 Ca2 148.03(6) 7_565 5
Cd2 Ca2 Ca2 99.75(4) . 5
Cd8 Ca2 Ca2 59.53(5) 6_556 5
Cd3 Ca2 Ca2 61.10(5) 6_556 5
Cd3 Ca2 Ca2 102.52(7) 4_455 5
Cd8 Ca2 Ca2 152.31(9) 2_564 5
Cd8 Ca2 Ca2 57.94(3) 2_554 5
Cd7 Ca2 Ca2 149.13(8) 2_564 5
Cd7 Ca2 Ca2 56.26(3) 2_554 5
Cd7 Ca2 Ca2 60.41(5) 6_556 5_565
Cd2 Ca2 Ca2 99.75(4) 7_565 5_565
Cd2 Ca2 Ca2 148.03(6) . 5_565
Cd8 Ca2 Ca2 59.53(5) 6_556 5_565
Cd3 Ca2 Ca2 102.52(7) 6_556 5_565
Cd3 Ca2 Ca2 61.10(5) 4_455 5_565
Cd8 Ca2 Ca2 57.94(3) 2_564 5_565
Cd8 Ca2 Ca2 152.31(9) 2_554 5_565
Cd7 Ca2 Ca2 56.26(3) 2_564 5_565
Cd7 Ca2 Ca2 149.13(8) 2_554 5_565
Ca2 Ca2 Ca2 112.08(10) 5 5_565
Pt1 Ca3 Cd1 51.85(3) 6_556 .
Pt1 Ca3 Cd1 51.85(3) 6_556 7_565
Cd1 Ca3 Cd1 52.07(3) . 7_565
Pt1 Ca3 Cd2 144.00(5) 6_556 .
Cd1 Ca3 Cd2 113.77(5) . .
Cd1 Ca3 Cd2 92.56(4) 7_565 .
Pt1 Ca3 Cd2 144.00(5) 6_556 7_565
Cd1 Ca3 Cd2 92.56(4) . 7_565
Cd1 Ca3 Cd2 113.77(5) 7_565 7_565
Cd2 Ca3 Cd2 48.20(3) . 7_565
Pt1 Ca3 Cd3 97.82(5) 6_556 6_556
Cd1 Ca3 Cd3 148.70(6) . 6_556
Cd1 Ca3 Cd3 118.80(3) 7_565 6_556
Cd2 Ca3 Cd3 95.46(4) . 6_556
Cd2 Ca3 Cd3 116.22(5) 7_565 6_556
Pt1 Ca3 Cd3 97.82(5) 6_556 4_455
Cd1 Ca3 Cd3 118.80(3) . 4_455
Cd1 Ca3 Cd3 148.70(6) 7_565 4_455
Cd2 Ca3 Cd3 116.22(5) . 4_455
Cd2 Ca3 Cd3 95.46(4) 7_565 4_455
Cd3 Ca3 Cd3 50.25(3) 6_556 4_455
Pt1 Ca3 Cd8 117.56(3) 6_556 2_554
Cd1 Ca3 Cd8 145.06(4) . 2_554
Cd1 Ca3 Cd8 94.13(2) 7_565 2_554
Cd2 Ca3 Cd8 51.80(2) . 2_554
Cd2 Ca3 Cd8 94.44(4) 7_565 2_554
Cd3 Ca3 Cd8 49.89(2) 6_556 2_554
Cd3 Ca3 Cd8 94.54(4) 4_455 2_554
Pt1 Ca3 Cd8 117.56(3) 6_556 2_564
Cd1 Ca3 Cd8 94.13(2) . 2_564
Cd1 Ca3 Cd8 145.06(4) 7_565 2_564
Cd2 Ca3 Cd8 94.44(4) . 2_564
Cd2 Ca3 Cd8 51.80(2) 7_565 2_564
Cd3 Ca3 Cd8 94.54(4) 6_556 2_564
Cd3 Ca3 Cd8 49.89(2) 4_455 2_564
Cd8 Ca3 Cd8 116.84(5) 2_554 2_564
Pt1 Ca3 Cd6 95.69(3) 6_556 2_564
Cd1 Ca3 Cd6 49.21(2) . 2_564
Cd1 Ca3 Cd6 95.01(4) 7_565 2_564
Cd2 Ca3 Cd6 92.37(4) . 2_564
Cd2 Ca3 Cd6 49.63(2) 7_565 2_564
Cd3 Ca3 Cd6 144.78(4) 6_556 2_564
Cd3 Ca3 Cd6 95.76(2) 4_455 2_564
Cd8 Ca3 Cd6 143.36(6) 2_554 2_564
Cd8 Ca3 Cd6 50.560(18) 2_564 2_564
Pt1 Ca3 Cd6 95.69(3) 6_556 2_554
Cd1 Ca3 Cd6 95.01(4) . 2_554
Cd1 Ca3 Cd6 49.21(2) 7_565 2_554
Cd2 Ca3 Cd6 49.63(2) . 2_554
Cd2 Ca3 Cd6 92.37(4) 7_565 2_554
Cd3 Ca3 Cd6 95.76(2) 6_556 2_554
Cd3 Ca3 Cd6 144.78(4) 4_455 2_554
Cd8 Ca3 Cd6 50.560(18) 2_554 2_554
Cd8 Ca3 Cd6 143.36(6) 2_564 2_554
Cd6 Ca3 Cd6 115.08(5) 2_564 2_554
Pt1 Ca3 Ca2 153.50(7) 6_556 .
Cd1 Ca3 Ca2 147.57(4) . .
Cd1 Ca3 Ca2 147.57(4) 7_565 .
Cd2 Ca3 Ca2 57.64(4) . .
Cd2 Ca3 Ca2 57.64(4) 7_565 .
Cd3 Ca3 Ca2 58.59(4) 6_556 .
Cd3 Ca3 Ca2 58.59(4) 4_455 .
Cd8 Ca3 Ca2 58.43(3) 2_554 .
Cd8 Ca3 Ca2 58.43(3) 2_564 .
Cd6 Ca3 Ca2 98.44(4) 2_564 .
Cd6 Ca3 Ca2 98.44(4) 2_554 .
Cd5 Ca4 Cd7 51.96(3) . .
Cd5 Ca4 Cd2 142.63(5) . .
Cd7 Ca4 Cd2 147.35(4) . .
Cd5 Ca4 Cd2 142.63(5) . 7_565
Cd7 Ca4 Cd2 147.35(4) . 7_565
Cd2 Ca4 Cd2 48.44(3) . 7_565
Cd5 Ca4 Cd1 50.40(3) . 7_565
Cd7 Ca4 Cd1 96.17(4) . 7_565
Cd2 Ca4 Cd1 92.49(4) . 7_565
Cd2 Ca4 Cd1 113.68(6) 7_565 7_565
Cd5 Ca4 Cd1 50.40(3) . .
Cd7 Ca4 Cd1 96.17(4) . .
Cd2 Ca4 Cd1 113.68(6) . .
Cd2 Ca4 Cd1 92.49(4) 7_565 .
Cd1 Ca4 Cd1 51.75(3) 7_565 .
Cd5 Ca4 Cd3 97.60(4) . 7_565
Cd7 Ca4 Cd3 51.35(3) . 7_565
Cd2 Ca4 Cd3 117.99(5) . 7_565
Cd2 Ca4 Cd3 97.02(4) 7_565 7_565
Cd1 Ca4 Cd3 146.95(6) 7_565 7_565
Cd1 Ca4 Cd3 117.96(3) . 7_565
Cd5 Ca4 Cd3 97.60(4) . .
Cd7 Ca4 Cd3 51.35(3) . .
Cd2 Ca4 Cd3 97.02(4) . .
Cd2 Ca4 Cd3 117.99(5) 7_565 .
Cd1 Ca4 Cd3 117.96(3) 7_565 .
Cd1 Ca4 Cd3 146.95(6) . .
Cd3 Ca4 Cd3 50.06(3) 7_565 .
Cd5 Ca4 Cd4 117.37(3) . 2_554
Cd7 Ca4 Cd4 95.00(4) . 2_554
Cd2 Ca4 Cd4 52.87(2) . 2_554
Cd2 Ca4 Cd4 95.49(4) 7_565 2_554
Cd1 Ca4 Cd4 94.55(2) 7_565 2_554
Cd1 Ca4 Cd4 145.41(4) . 2_554
Cd3 Ca4 Cd4 94.39(5) 7_565 2_554
Cd3 Ca4 Cd4 49.85(2) . 2_554
Cd5 Ca4 Cd4 117.37(3) . 2_564
Cd7 Ca4 Cd4 95.00(4) . 2_564
Cd2 Ca4 Cd4 95.49(4) . 2_564
Cd2 Ca4 Cd4 52.87(2) 7_565 2_564
Cd1 Ca4 Cd4 145.41(4) 7_565 2_564
Cd1 Ca4 Cd4 94.55(2) . 2_564
Cd3 Ca4 Cd4 49.85(2) 7_565 2_564
Cd3 Ca4 Cd4 94.39(5) . 2_564
Cd4 Ca4 Cd4 116.94(5) 2_554 2_564
Cd5 Ca4 Cd6 94.43(4) . 2_554
Cd7 Ca4 Cd6 117.10(3) . 2_554
Cd2 Ca4 Cd6 50.02(2) . 2_554
Cd2 Ca4 Cd6 93.23(4) 7_565 2_554
Cd1 Ca4 Cd6 49.35(2) 7_565 2_554
Cd1 Ca4 Cd6 95.29(5) . 2_554
Cd3 Ca4 Cd6 144.53(4) 7_565 2_554
Cd3 Ca4 Cd6 95.37(2) . 2_554
Cd4 Ca4 Cd6 50.749(19) 2_554 2_554
Cd4 Ca4 Cd6 145.05(6) 2_564 2_554
Cd5 Ca4 Cd6 94.43(4) . 2_564
Cd7 Ca4 Cd6 117.10(3) . 2_564
Cd2 Ca4 Cd6 93.23(4) . 2_564
Cd2 Ca4 Cd6 50.02(2) 7_565 2_564
Cd1 Ca4 Cd6 95.29(5) 7_565 2_564
Cd1 Ca4 Cd6 49.35(2) . 2_564
Cd3 Ca4 Cd6 95.37(2) 7_565 2_564
Cd3 Ca4 Cd6 144.53(4) . 2_564
Cd4 Ca4 Cd6 145.05(6) 2_554 2_564
Cd4 Ca4 Cd6 50.749(19) 2_564 2_564
Cd6 Ca4 Cd6 116.85(6) 2_554 2_564
Pt1 Ca5 Cd1 52.09(3) . 8_655
Pt1 Ca5 Cd1 52.09(3) . 2_564
Cd1 Ca5 Cd1 52.20(3) 8_655 2_564
Pt1 Ca5 Cd2 144.26(4) . .
Cd1 Ca5 Cd2 92.56(4) 8_655 .
Cd1 Ca5 Cd2 113.58(5) 2_564 .
Pt1 Ca5 Cd2 144.26(4) . 7_565
Cd1 Ca5 Cd2 113.58(5) 8_655 7_565
Cd1 Ca5 Cd2 92.56(4) 2_564 7_565
Cd2 Ca5 Cd2 47.65(3) . 7_565
Pt1 Ca5 Cd4 116.64(3) . 2_554
Cd1 Ca5 Cd4 93.43(2) 8_655 2_554
Cd1 Ca5 Cd4 144.64(4) 2_564 2_554
Cd2 Ca5 Cd4 52.67(2) . 2_554
Cd2 Ca5 Cd4 95.02(5) 7_565 2_554
Pt1 Ca5 Cd4 116.64(3) . 2_564
Cd1 Ca5 Cd4 144.64(4) 8_655 2_564
Cd1 Ca5 Cd4 93.43(2) 2_564 2_564
Cd2 Ca5 Cd4 95.02(5) . 2_564
Cd2 Ca5 Cd4 52.67(2) 7_565 2_564
Cd4 Ca5 Cd4 118.38(5) 2_554 2_564
Pt1 Ca5 Cd3 97.49(5) . 7_565
Cd1 Ca5 Cd3 148.58(6) 8_655 7_565
Cd1 Ca5 Cd3 118.82(3) 2_564 7_565
Cd2 Ca5 Cd3 116.31(5) . 7_565
Cd2 Ca5 Cd3 95.87(4) 7_565 7_565
Cd4 Ca5 Cd3 94.69(4) 2_554 7_565
Cd4 Ca5 Cd3 49.98(2) 2_564 7_565
Pt1 Ca5 Cd3 97.49(5) . .
Cd1 Ca5 Cd3 118.82(3) 8_655 .
Cd1 Ca5 Cd3 148.58(6) 2_564 .
Cd2 Ca5 Cd3 95.87(4) . .
Cd2 Ca5 Cd3 116.31(5) 7_565 .
Cd4 Ca5 Cd3 49.98(2) 2_554 .
Cd4 Ca5 Cd3 94.69(4) 2_564 .
Cd3 Ca5 Cd3 49.92(3) 7_565 .
Pt1 Ca5 Cd5 95.99(4) . 2_554
Cd1 Ca5 Cd5 49.31(2) 8_655 2_554
Cd1 Ca5 Cd5 95.18(4) 2_564 2_554
Cd2 Ca5 Cd5 49.63(2) . 2_554
Cd2 Ca5 Cd5 91.94(5) 7_565 2_554
Cd4 Ca5 Cd5 50.140(19) 2_554 2_554
Cd4 Ca5 Cd5 143.92(6) 2_564 2_554
Cd3 Ca5 Cd5 144.58(4) 7_565 2_554
Cd3 Ca5 Cd5 95.91(2) . 2_554
Pt1 Ca5 Cd5 95.99(4) . 2_564
Cd1 Ca5 Cd5 95.18(4) 8_655 2_564
Cd1 Ca5 Cd5 49.31(2) 2_564 2_564
Cd2 Ca5 Cd5 91.94(5) . 2_564
Cd2 Ca5 Cd5 49.63(2) 7_565 2_564
Cd4 Ca5 Cd5 143.92(6) 2_554 2_564
Cd4 Ca5 Cd5 50.140(19) 2_564 2_564
Cd3 Ca5 Cd5 95.91(2) 7_565 2_564
Cd3 Ca5 Cd5 144.58(4) . 2_564
Cd5 Ca5 Cd5 115.04(5) 2_554 2_564
Pt1 Ca5 Ca4 153.28(7) . .
Cd1 Ca5 Ca4 147.49(4) 8_655 .
Cd1 Ca5 Ca4 147.49(4) 2_564 .
Cd2 Ca5 Ca4 57.64(4) . .
Cd2 Ca5 Ca4 57.64(4) 7_565 .
Cd4 Ca5 Ca4 59.21(3) 2_554 .
Cd4 Ca5 Ca4 59.21(3) 2_564 .
Cd3 Ca5 Ca4 58.68(4) 7_565 .
Cd3 Ca5 Ca4 58.68(4) . .
Cd5 Ca5 Ca4 98.26(4) 2_554 .
Cd5 Ca5 Ca4 98.26(4) 2_564 .
Cd2 Ca6 Cd2 48.80(3) 6_656 4
Cd2 Ca6 Cd6 143.30(5) 6_656 6_657
Cd2 Ca6 Cd6 143.30(5) 4 6_657
Cd2 Ca6 Cd4 146.25(4) 6_656 6_657
Cd2 Ca6 Cd4 146.25(4) 4 6_657
Cd6 Ca6 Cd4 52.37(3) 6_657 6_657
Cd2 Ca6 Cd1 114.87(5) 6_656 5_666
Cd2 Ca6 Cd1 93.44(4) 4 5_666
Cd6 Ca6 Cd1 50.20(3) 6_657 5_666
Cd4 Ca6 Cd1 96.31(4) 6_657 5_666
Cd2 Ca6 Cd1 93.44(4) 6_656 3_646
Cd2 Ca6 Cd1 114.87(5) 4 3_646
Cd6 Ca6 Cd1 50.20(3) 6_657 3_646
Cd4 Ca6 Cd1 96.31(4) 6_657 3_646
Cd1 Ca6 Cd1 51.75(3) 5_666 3_646
Cd2 Ca6 Cd5 50.58(2) 6_656 5_656
Cd2 Ca6 Cd5 94.11(4) 4 5_656
Cd6 Ca6 Cd5 94.31(4) 6_657 5_656
Cd4 Ca6 Cd5 116.87(3) 6_657 5_656
Cd1 Ca6 Cd5 95.57(5) 5_666 5_656
Cd1 Ca6 Cd5 49.51(2) 3_646 5_656
Cd2 Ca6 Cd5 94.11(4) 6_656 5_666
Cd2 Ca6 Cd5 50.58(2) 4 5_666
Cd6 Ca6 Cd5 94.31(4) 6_657 5_666
Cd4 Ca6 Cd5 116.87(3) 6_657 5_666
Cd1 Ca6 Cd5 49.51(2) 5_666 5_666
Cd1 Ca6 Cd5 95.57(5) 3_646 5_666
Cd5 Ca6 Cd5 117.56(5) 5_656 5_666
Cd2 Ca6 Cd7 51.98(2) 6_656 5_656
Cd2 Ca6 Cd7 95.11(4) 4 5_656
Cd6 Ca6 Cd7 117.42(3) 6_657 5_656
Cd4 Ca6 Cd7 95.00(4) 6_657 5_656
Cd1 Ca6 Cd7 145.28(4) 5_666 5_656
Cd1 Ca6 Cd7 94.43(2) 3_646 5_656
Cd5 Ca6 Cd7 50.302(19) 5_656 5_656
Cd5 Ca6 Cd7 145.15(5) 5_666 5_656
Cd2 Ca6 Cd7 95.11(4) 6_656 5_666
Cd2 Ca6 Cd7 51.98(2) 4 5_666
Cd6 Ca6 Cd7 117.42(3) 6_657 5_666
Cd4 Ca6 Cd7 95.00(4) 6_657 5_666
Cd1 Ca6 Cd7 94.43(2) 5_666 5_666
Cd1 Ca6 Cd7 145.28(4) 3_646 5_666
Cd5 Ca6 Cd7 145.15(5) 5_656 5_666
Cd5 Ca6 Cd7 50.302(19) 5_666 5_666
Cd7 Ca6 Cd7 117.13(6) 5_656 5_666
Cd2 Ca6 Cd3 96.74(4) 6_656 5_656
Cd2 Ca6 Cd3 118.20(5) 4 5_656
Cd6 Ca6 Cd3 96.56(4) 6_657 5_656
Cd4 Ca6 Cd3 50.24(3) 6_657 5_656
Cd1 Ca6 Cd3 145.79(5) 5_666 5_656
Cd1 Ca6 Cd3 116.86(3) 3_646 5_656
Cd5 Ca6 Cd3 94.77(2) 5_656 5_656
Cd5 Ca6 Cd3 144.92(4) 5_666 5_656
Cd7 Ca6 Cd3 50.31(2) 5_656 5_656
Cd7 Ca6 Cd3 95.44(5) 5_666 5_656
Cd2 Ca6 Cd3 118.20(5) 6_656 3_656
Cd2 Ca6 Cd3 96.74(4) 4 3_656
Cd6 Ca6 Cd3 96.56(4) 6_657 3_656
Cd4 Ca6 Cd3 50.24(3) 6_657 3_656
Cd1 Ca6 Cd3 116.86(3) 5_666 3_656
Cd1 Ca6 Cd3 145.79(5) 3_646 3_656
Cd5 Ca6 Cd3 144.92(4) 5_656 3_656
Cd5 Ca6 Cd3 94.77(2) 5_666 3_656
Cd7 Ca6 Cd3 95.44(5) 5_656 3_656
Cd7 Ca6 Cd3 50.31(2) 5_666 3_656
Cd3 Ca6 Cd3 50.92(3) 5_656 3_656
Cd1 Pt1 Cd1 64.76(3) 6_656 4
Cd1 Pt1 Cd1 140.830(15) 6_656 8_655
Cd1 Pt1 Cd1 101.699(18) 4 8_655
Cd1 Pt1 Cd1 101.699(18) 6_656 2_564
Cd1 Pt1 Cd1 140.830(16) 4 2_564
Cd1 Pt1 Cd1 64.63(2) 8_655 2_564
Cd1 Pt1 Ca5 140.72(2) 6_656 .
Cd1 Pt1 Ca5 140.72(2) 4 .
Cd1 Pt1 Ca5 73.47(3) 8_655 .
Cd1 Pt1 Ca5 73.47(3) 2_564 .
Cd1 Pt1 Ca3 73.62(3) 6_656 6_656
Cd1 Pt1 Ca3 73.62(3) 4 6_656
Cd1 Pt1 Ca3 140.68(2) 8_655 6_656
Cd1 Pt1 Ca3 140.68(2) 2_564 6_656
Ca5 Pt1 Ca3 85.93(5) . 6_656
Cd1 Pt1 Ca1 70.45(3) 6_656 6_656
Cd1 Pt1 Ca1 70.45(3) 4 6_656
Cd1 Pt1 Ca1 70.38(3) 8_655 6_656
Cd1 Pt1 Ca1 70.38(3) 2_564 6_656
Ca5 Pt1 Ca1 136.91(5) . 6_656
Ca3 Pt1 Ca1 137.16(5) 6_656 6_656
Cd1 Pt1 Ca1 67.68(4) 6_656 2_564
Cd1 Pt1 Ca1 128.36(4) 4 2_564
Cd1 Pt1 Ca1 128.18(4) 8_655 2_564
Cd1 Pt1 Ca1 67.64(3) 2_564 2_564
Ca5 Pt1 Ca1 74.84(3) . 2_564
Ca3 Pt1 Ca1 74.88(3) 6_656 2_564
Ca1 Pt1 Ca1 110.91(3) 6_656 2_564
Cd1 Pt1 Ca1 128.36(4) 6_656 2_554
Cd1 Pt1 Ca1 67.68(4) 4 2_554
Cd1 Pt1 Ca1 67.64(3) 8_655 2_554
Cd1 Pt1 Ca1 128.18(4) 2_564 2_554
Ca5 Pt1 Ca1 74.84(3) . 2_554
Ca3 Pt1 Ca1 74.88(3) 6_656 2_554
Ca1 Pt1 Ca1 110.91(3) 6_656 2_554
Ca1 Pt1 Ca1 138.18(6) 2_564 2_554

loop_
_geom_bond_atom_site_label_1
_geom_bond_atom_site_label_2
_geom_bond_distance
_geom_bond_site_symmetry_2
Cd1 Pt1 2.7948(7) 6_556
Cd1 Pt1 2.7995(6) 2_565
Cd1 Cd6 2.8993(8) 2_564
Cd1 Cd5 2.9020(8) .
Cd1 Cd1 2.9929(11) 7_575
Cd1 Cd1 2.9933(11) 7_565
Cd1 Ca1 3.3577(18) 5_566
Cd1 Ca1 3.3582(17) .
Cd1 Ca5 3.4016(16) 2_565
Cd1 Ca3 3.4099(16) .
Cd1 Ca6 3.4290(19) 5_666
Cd1 Ca4 3.4293(18) .
Cd2 Cd2 2.8071(12) 7_565
Cd2 Cd6 2.9330(8) 2_554
Cd2 Cd5 2.9481(8) 2_554
Cd2 Cd7 3.0274(8) 2_554
Cd2 Cd8 3.0369(9) 2_554
Cd2 Cd4 3.0874(8) 2_554
Cd2 Cd2 3.1791(12) 7
Cd2 Ca6 3.3974(17) 6_556
Cd2 Ca4 3.4216(17) .
Cd2 Ca2 3.4285(18) .
Cd2 Ca3 3.4372(17) .
Cd2 Ca5 3.4746(19) .
Cd3 Cd8 2.9481(9) 5_656
Cd3 Cd4 2.9503(8) 2_554
Cd3 Cd3 2.9521(12) 7_565
Cd3 Cd7 2.9910(8) .
Cd3 Cd3 3.0341(12) 7
Cd3 Ca3 3.4765(17) 6_656
Cd3 Ca4 3.4885(19) .
Cd3 Ca2 3.4974(18) 6_656
Cd3 Ca5 3.4980(17) .
Cd3 Ca6 3.5291(18) 5_656
Cd3 Ca2 3.6132(17) 2
Cd3 Ca1 3.7612(18) 2_554
Cd4 Cd3 2.9502(8) 2
Cd4 Cd3 2.9502(8) 8_666
Cd4 Cd5 2.9806(10) .
Cd4 Cd6 3.0103(11) .
Cd4 Cd2 3.0874(8) 8_666
Cd4 Cd2 3.0874(8) 2
Cd4 Ca6 3.4158(19) 6_557
Cd4 Ca5 3.4849(11) 2
Cd4 Ca5 3.4849(11) 2_565
Cd4 Ca4 3.5115(11) 2_565
Cd4 Ca4 3.5115(11) 2
Cd4 Ca1 3.612(2) .
Cd5 Cd1 2.9020(8) 7_565
Cd5 Cd2 2.9481(8) 8_666
Cd5 Cd2 2.9481(8) 2
Cd5 Cd7 2.9783(10) .
Cd5 Ca4 3.3856(19) .
Cd5 Ca6 3.4999(11) 5_656
Cd5 Ca6 3.4999(11) 5_666
Cd5 Ca5 3.5480(11) 2
Cd5 Ca5 3.5480(11) 2_565
Cd5 Ca1 3.586(2) .
Cd6 Cd1 2.8993(8) 2_565
Cd6 Cd1 2.8993(8) 8_656
Cd6 Cd2 2.9330(8) 2
Cd6 Cd2 2.9330(8) 8_666
Cd6 Cd8 3.0153(10) .
Cd6 Ca6 3.4062(19) 6_557
Cd6 Ca4 3.5132(12) 2
Cd6 Ca4 3.5132(12) 2_565
Cd6 Ca3 3.5472(12) 2_565
Cd6 Ca3 3.5472(12) 2
Cd6 Ca1 3.583(2) 6_657
Cd7 Cd3 2.9910(8) 7_565
Cd7 Cd8 3.0222(10) .
Cd7 Cd2 3.0274(8) 8_666
Cd7 Cd2 3.0274(8) 2
Cd7 Ca2 3.359(2) 6_656
Cd7 Ca4 3.413(2) .
Cd7 Ca6 3.5079(12) 5_656
Cd7 Ca6 3.5079(12) 5_666
Cd7 Ca2 3.5121(12) 2_565
Cd7 Ca2 3.5121(12) 2
Cd8 Cd3 2.9481(9) 3_656
Cd8 Cd3 2.9481(9) 5_656
Cd8 Cd2 3.0369(9) 2
Cd8 Cd2 3.0369(9) 8_666
Cd8 Ca2 3.447(2) 6_656
Cd8 Ca2 3.5056(11) 2
Cd8 Ca2 3.5056(11) 2_565
Cd8 Ca3 3.5133(11) 2_565
Cd8 Ca3 3.5133(11) 2
Cd8 Ca1 3.685(2) 6_657
Ca1 Pt1 3.0187(19) 6_556
Ca1 Pt1 3.2041(8) 2
Ca1 Pt1 3.2041(9) 2_565
Ca1 Cd1 3.3577(18) 3_546
Ca1 Cd1 3.3577(18) 5_566
Ca1 Cd1 3.3582(17) 7_565
Ca1 Cd6 3.583(2) 6_557
Ca1 Cd8 3.685(2) 6_557
Ca1 Ca5 3.7097(17) 2_565
Ca2 Cd7 3.359(2) 6_556
Ca2 Cd2 3.4285(18) 7_565
Ca2 Cd8 3.447(2) 6_556
Ca2 Cd3 3.4974(18) 6_556
Ca2 Cd3 3.4974(18) 4_455
Ca2 Cd8 3.5056(11) 2_564
Ca2 Cd8 3.5056(11) 2_554
Ca2 Cd7 3.5121(12) 2_564
Ca2 Cd7 3.5121(12) 2_554
Ca2 Ca2 3.609(2) 5
Ca2 Ca2 3.609(2) 5_565
Ca3 Pt1 2.8945(18) 6_556
Ca3 Cd1 3.4099(16) 7_565
Ca3 Cd2 3.4372(17) 7_565
Ca3 Cd3 3.4765(17) 6_556
Ca3 Cd3 3.4765(17) 4_455
Ca3 Cd8 3.5133(11) 2_554
Ca3 Cd8 3.5133(11) 2_564
Ca3 Cd6 3.5472(12) 2_564
Ca3 Cd6 3.5472(12) 2_554
Ca4 Cd2 3.4216(17) 7_565
Ca4 Cd1 3.4293(18) 7_565
Ca4 Cd3 3.4885(19) 7_565
Ca4 Cd4 3.5115(11) 2_554
Ca4 Cd4 3.5115(11) 2_564
Ca4 Cd6 3.5132(12) 2_554
Ca4 Cd6 3.5132(12) 2_564
Ca5 Pt1 2.8867(19) .
Ca5 Cd1 3.4016(16) 8_655
Ca5 Cd1 3.4016(16) 2_564
Ca5 Cd2 3.4746(19) 7_565
Ca5 Cd4 3.4849(11) 2_554
Ca5 Cd4 3.4849(11) 2_564
Ca5 Cd3 3.4980(17) 7_565
Ca5 Cd5 3.5480(11) 2_554
Ca5 Cd5 3.5480(11) 2_564
Ca6 Cd2 3.3974(17) 6_656
Ca6 Cd2 3.3974(17) 4
Ca6 Cd6 3.4062(19) 6_657
Ca6 Cd4 3.4158(19) 6_657
Ca6 Cd1 3.4290(18) 5_666
Ca6 Cd1 3.4290(19) 3_646
Ca6 Cd5 3.4999(11) 5_656
Ca6 Cd5 3.4999(11) 5_666
Ca6 Cd7 3.5079(12) 5_656
Ca6 Cd7 3.5079(12) 5_666
Ca6 Cd3 3.5291(18) 5_656
Ca6 Cd3 3.5291(18) 3_656
Pt1 Cd1 2.7948(7) 6_656
Pt1 Cd1 2.7948(7) 4
Pt1 Cd1 2.7995(6) 8_655
Pt1 Cd1 2.7995(6) 2_564
Pt1 Ca3 2.8945(18) 6_656
Pt1 Ca1 3.0187(19) 6_656
Pt1 Ca1 3.2041(9) 2_564
Pt1 Ca1 3.2041(9) 2_554
